data_7040518
loop_
_publ_author_name
'Rehm, Tobias'
'Rothemund, Matthias'
'Muenzner, Julienne K.'
'Noor, Awal'
'Kempe, Rhett'
'Schobert, Rainer'

_publ_section_title
;
 Novel cis-[(NHC)(1)(NHC)(2)(L)Cl]platinum(ii) complexes - synthesis,
 structures, and anticancer activities.
;
_journal_issue 39
_journal_name_full 'Dalton transactions (Cambridge, England : 2003)'
_journal_page_first 15390
_journal_paper_doi 10.1039/c6dt02350a
_journal_volume 45
_journal_year 2016
_chemical_formula_sum 'C39 H42 Cl4 N4 O4 Pt'
_chemical_formula_weight 967.65
_chemical_name_systematic
;
 ?
;
_space_group_crystal_system monoclinic
_space_group_IT_number 14
_space_group_name_Hall '-P 2ybc'
_space_group_name_H-M_alt 'P 1 21/c 1'
_symmetry_space_group_name_Hall '-P 2ybc'
_symmetry_space_group_name_H-M 'P 1 21/c 1'
_atom_sites_solution_hydrogens geom
_audit_creation_method SHELXL-2014
_audit_update_record
;
2016-05-23 deposited with the CCDC.
2016-08-29 downloaded from the CCDC.
;
_cell_angle_alpha 90
_cell_angle_beta 101.539(3)
_cell_angle_gamma 90
_cell_formula_units_Z 4
_cell_length_a 11.1330(4)
_cell_length_b 29.7780(14)
_cell_length_c 12.1160(4)
_cell_measurement_reflns_used 14059
_cell_measurement_temperature 133(2)
_cell_measurement_theta_max 55.26
_cell_measurement_theta_min 4.38
_cell_volume 3935.5(3)
_computing_cell_refinement STOE-XAREA
_computing_data_collection STOE-XAREA
_computing_data_reduction STOE-XAREA
_computing_structure_refinement 'SHELXL-2014 (Sheldrick, 2014)'
_computing_structure_solution Sir-97
_diffrn_ambient_temperature 133(2)
_diffrn_measured_fraction_theta_full 0.996
_diffrn_measured_fraction_theta_max 0.997
_diffrn_measurement_device_type STOE-STADIVARI
_diffrn_measurement_method omega-scan
_diffrn_radiation_type MoK\a
_diffrn_radiation_wavelength 0.71069
_diffrn_reflns_av_R_equivalents 0.0692
_diffrn_reflns_av_unetI/netI 0.0939
_diffrn_reflns_Laue_measured_fraction_full 0.996
_diffrn_reflns_Laue_measured_fraction_max 0.997
_diffrn_reflns_limit_h_max 13
_diffrn_reflns_limit_h_min -7
_diffrn_reflns_limit_k_max 36
_diffrn_reflns_limit_k_min -36
_diffrn_reflns_limit_l_max 14
_diffrn_reflns_limit_l_min -14
_diffrn_reflns_number 23066
_diffrn_reflns_point_group_measured_fraction_full 0.996
_diffrn_reflns_point_group_measured_fraction_max 0.997
_diffrn_reflns_theta_full 25.240
_diffrn_reflns_theta_max 25.999
_diffrn_reflns_theta_min 2.194
_exptl_absorpt_coefficient_mu 3.882
_exptl_absorpt_correction_T_max 0.8484
_exptl_absorpt_correction_T_min 0.6517
_exptl_absorpt_correction_type numerical
_exptl_crystal_colour colourless
_exptl_crystal_density_diffrn 1.633
_exptl_crystal_description plates
_exptl_crystal_F_000 1928
_exptl_crystal_size_max 0.15
_exptl_crystal_size_mid 0.12
_exptl_crystal_size_min 0.08
_refine_diff_density_max 1.892
_refine_diff_density_min -2.137
_refine_diff_density_rms 0.179
_refine_ls_extinction_method none
_refine_ls_goodness_of_fit_ref 0.934
_refine_ls_hydrogen_treatment constr
_refine_ls_matrix_type full
_refine_ls_number_parameters 475
_refine_ls_number_reflns 7701
_refine_ls_number_restraints 18
_refine_ls_restrained_S_all 0.935
_refine_ls_R_factor_all 0.0931
_refine_ls_R_factor_gt 0.0575
_refine_ls_shift/su_max 0.002
_refine_ls_shift/su_mean 0.000
_refine_ls_structure_factor_coef Fsqd
_refine_ls_weighting_details 'w=1/[\s^2^(Fo^2^)+(0.0841P)^2^] where P=(Fo^2^+2Fc^2^)/3'
_refine_ls_weighting_scheme calc
_refine_ls_wR_factor_gt 0.1342
_refine_ls_wR_factor_ref 0.1494
_reflns_Friedel_coverage 0.000
_reflns_number_gt 5189
_reflns_number_total 7701
_reflns_threshold_expression 'I > 2\s(I)'
_cod_data_source_file c6dt02350a2.cif
_cod_data_source_block shelx
_cod_depositor_comments
;
The following automatic conversions were performed:

'_exptl_absorpt_correction_type' value 'Numerical' changed to
'numerical' according to
/usr/data/users/saulius/crontab/automatic-downloads/rss-feeds/RSC/lib/dictionaries/cif_core.dic
dictionary named 'cif_core.dic' version 2.4.2 from 2011-04-26.

Automatic conversion script
Id: cif_fix_values 4268 2015-11-12 08:31:59Z antanas 

 Adding full bibliography for 7040517--7040520.cif.
;
_cod_database_code 7040518
_shelx_space_group_comment
;
The symmetry employed for this shelxl refinement is uniquely defined
by the following loop, which should always be used as a source of
symmetry information in preference to the above space-group names.
They are only intended as comments.
;
_shelxl_version_number 2014-3

loop_
_space_group_symop_operation_xyz
'x, y, z'
'-x, y+1/2, -z+1/2'
'-x, -y, -z'
'x, -y-1/2, z-1/2'

loop_
_atom_site_label
_atom_site_type_symbol
_atom_site_fract_x
_atom_site_fract_y
_atom_site_fract_z
_atom_site_U_iso_or_equiv
_atom_site_adp_type
_atom_site_occupancy
_atom_site_site_symmetry_order
_atom_site_calc_flag
_atom_site_refinement_flags_posn
_atom_site_refinement_flags_adp
Pt1 Pt 0.22595(3) -0.00836(2) 0.45095(3) 0.02891(12) Uani 1 1 d . .
Cl2 Cl 0.3043(2) -0.03730(8) 0.63256(19) 0.0390(5) Uani 1 1 d . .
Cl1 Cl 0.21359(19) -0.08207(8) 0.37815(19) 0.0345(5) Uani 1 1 d . .
C1 C 0.1589(8) 0.0126(3) 0.2953(7) 0.0312(18) Uani 1 1 d . .
O3 O 0.7212(6) 0.2368(3) 0.7448(6) 0.0454(17) Uani 1 1 d . .
O4 O 0.7184(6) 0.1965(3) 0.5495(6) 0.0438(17) Uani 1 1 d . .
N2 N 0.2192(7) 0.0348(3) 0.2268(7) 0.0357(17) Uani 1 1 d . .
O2 O 0.5410(7) 0.2258(2) 0.8574(6) 0.0436(17) Uani 1 1 d . .
N4 N 0.3511(7) 0.0755(3) 0.5464(7) 0.0347(17) Uani 1 1 d . .
O1 O -0.0027(6) 0.2969(2) 0.5782(6) 0.0433(16) Uani 1 1 d . .
C2 C 0.0338(9) 0.0233(4) 0.1307(8) 0.042(2) Uani 1 1 d . .
H2 H -0.0381 0.0231 0.0732 0.050 Uiso 1 1 calc R U
C3 C 0.1403(9) 0.0408(4) 0.1234(8) 0.044(2) Uani 1 1 d . .
H3 H 0.1599 0.0550 0.0590 0.052 Uiso 1 1 calc R U
C4 C 0.3478(8) 0.0495(3) 0.2539(8) 0.037(2) Uani 1 1 d . .
H4A H 0.3949 0.0331 0.2055 0.045 Uiso 1 1 calc R U
H4B H 0.3832 0.0418 0.3333 0.045 Uiso 1 1 calc R U
C5 C 0.3599(9) 0.0989(4) 0.2369(8) 0.038(2) Uani 1 1 d . .
C6 C 0.2718(11) 0.1300(4) 0.2524(8) 0.047(3) Uani 1 1 d . .
H6 H 0.2001 0.1201 0.2764 0.056 Uiso 1 1 calc R U
C7 C 0.2874(13) 0.1753(4) 0.2333(9) 0.057(3) Uani 1 1 d . .
H7 H 0.2255 0.1961 0.2424 0.069 Uiso 1 1 calc R U
C8 C 0.3921(14) 0.1901(4) 0.2011(10) 0.061(3) Uani 1 1 d . .
H8 H 0.4026 0.2211 0.1875 0.073 Uiso 1 1 calc R U
C9 C 0.4803(12) 0.1602(5) 0.1888(11) 0.065(4) Uani 1 1 d . .
H9 H 0.5532 0.1708 0.1681 0.078 Uiso 1 1 calc R U
C10 C 0.4670(10) 0.1138(4) 0.2060(10) 0.052(3) Uani 1 1 d . .
H10 H 0.5295 0.0933 0.1967 0.063 Uiso 1 1 calc R U
C11 C 0.2430(8) 0.0549(3) 0.5050(7) 0.0315(19) Uani 1 1 d . .
C12 C -0.0553(8) -0.0177(3) 0.2760(8) 0.035(2) Uani 1 1 d . .
H12A H -0.1195 0.0045 0.2826 0.042 Uiso 1 1 calc R U
H12B H -0.0240 -0.0303 0.3520 0.042 Uiso 1 1 calc R U
N3 N 0.1561(6) 0.0866(2) 0.5029(6) 0.0277(15) Uani 1 1 d . .
C13 C 0.0265(8) 0.0809(3) 0.4534(8) 0.036(2) Uani 1 1 d . .
H13A H 0.0093 0.0490 0.4370 0.053 Uiso 1 1 calc R U
H13B H 0.0060 0.0983 0.3835 0.053 Uiso 1 1 calc R U
H13C H -0.0231 0.0915 0.5066 0.053 Uiso 1 1 calc R U
C14 C 0.4704(8) 0.0540(3) 0.5699(9) 0.042(2) Uani 1 1 d . .
H14A H 0.4615 0.0227 0.5917 0.063 Uiso 1 1 calc R U
H14B H 0.5242 0.0699 0.6316 0.063 Uiso 1 1 calc R U
H14C H 0.5063 0.0550 0.5024 0.063 Uiso 1 1 calc R U
C15 C 0.7172(10) 0.1768(4) 0.4416(9) 0.043(2) Uani 1 1 d . .
H15A H 0.7049 0.1443 0.4458 0.065 Uiso 1 1 calc R U
H15B H 0.7956 0.1827 0.4192 0.065 Uiso 1 1 calc R U
H15C H 0.6504 0.1899 0.3859 0.065 Uiso 1 1 calc R U
C16 C 0.8065(10) 0.2172(4) 0.8398(9) 0.053(3) Uani 1 1 d . .
H16A H 0.7661 0.2144 0.9043 0.079 Uiso 1 1 calc R U
H16B H 0.8787 0.2366 0.8601 0.079 Uiso 1 1 calc R U
H16C H 0.8319 0.1874 0.8187 0.079 Uiso 1 1 calc R U
C17 C -0.0778(12) 0.3042(4) 0.6583(12) 0.060(3) Uani 1 1 d . .
H17A H -0.1525 0.2861 0.6383 0.090 Uiso 1 1 calc R U
H17B H -0.0998 0.3360 0.6588 0.090 Uiso 1 1 calc R U
H17C H -0.0330 0.2954 0.7333 0.090 Uiso 1 1 calc R U
N1 N 0.0455(7) 0.0053(3) 0.2375(6) 0.0329(16) Uani 1 1 d . .
C18 C 0.4458(11) 0.2206(4) 0.9189(10) 0.051(3) Uani 1 1 d . .
H18A H 0.3671 0.2287 0.8710 0.077 Uiso 1 1 calc R U
H18B H 0.4618 0.2401 0.9853 0.077 Uiso 1 1 calc R U
H18C H 0.4429 0.1892 0.9430 0.077 Uiso 1 1 calc R U
C19 C 0.3371(18) -0.0810(6) 0.1205(17) 0.098(5) Uani 1 1 d . U
H19A H 0.4059 -0.0999 0.1596 0.117 Uiso 1 1 calc R U
H19B H 0.2916 -0.0695 0.1769 0.117 Uiso 1 1 calc R U
C20 C 0.3323(8) 0.1200(3) 0.5684(8) 0.0326(19) Uani 1 1 d . .
C21 C 0.2101(8) 0.1279(3) 0.5412(7) 0.0289(18) Uani 1 1 d . .
C22 C 0.1452(7) 0.1699(3) 0.5476(7) 0.0296(18) Uani 1 1 d . .
C23 C 0.0551(9) 0.1750(3) 0.6114(9) 0.036(2) Uani 1 1 d . .
H23 H 0.0291 0.1496 0.6480 0.043 Uiso 1 1 calc R U
C24 C 0.0026(9) 0.2167(3) 0.6221(9) 0.038(2) Uani 1 1 d . .
H24 H -0.0600 0.2196 0.6646 0.045 Uiso 1 1 calc R U
C25 C 0.0411(9) 0.2537(3) 0.5714(8) 0.037(2) Uani 1 1 d . .
C26 C 0.1301(9) 0.2493(4) 0.5049(9) 0.040(2) Uani 1 1 d . .
H26 H 0.1547 0.2746 0.4671 0.048 Uiso 1 1 calc R U
C27 C 0.1810(9) 0.2078(3) 0.4954(8) 0.038(2) Uani 1 1 d . .
H27 H 0.2426 0.2049 0.4518 0.046 Uiso 1 1 calc R U
C28 C 0.4325(8) 0.1514(3) 0.6143(8) 0.0308(19) Uani 1 1 d . .
C29 C 0.4348(8) 0.1730(3) 0.7161(8) 0.034(2) Uani 1 1 d . .
H29 H 0.3704 0.1679 0.7556 0.041 Uiso 1 1 calc R U
C30 C 0.5294(9) 0.2019(3) 0.7610(8) 0.038(2) Uani 1 1 d . .
C31 C 0.6253(9) 0.2083(4) 0.7040(9) 0.043(2) Uani 1 1 d . .
C32 C 0.6234(8) 0.1877(3) 0.5984(8) 0.034(2) Uani 1 1 d . .
C33 C 0.5252(8) 0.1590(3) 0.5548(8) 0.034(2) Uani 1 1 d . .
H33 H 0.5220 0.1448 0.4842 0.041 Uiso 1 1 calc R U
C34 C -0.1119(9) -0.0549(3) 0.1992(7) 0.035(2) Uani 1 1 d . .
C35 C -0.2381(9) -0.0585(4) 0.1697(9) 0.046(3) Uani 1 1 d . .
H35 H -0.2884 -0.0369 0.1964 0.056 Uiso 1 1 calc R U
C36 C -0.2918(11) -0.0934(5) 0.1012(11) 0.062(4) Uani 1 1 d . .
H36 H -0.3786 -0.0955 0.0815 0.074 Uiso 1 1 calc R U
C37 C -0.2214(10) -0.1248(4) 0.0620(8) 0.043(2) Uani 1 1 d . .
H37 H -0.2589 -0.1487 0.0159 0.051 Uiso 1 1 calc R U
C38 C -0.0959(10) -0.1215(3) 0.0895(8) 0.042(2) Uani 1 1 d . .
H38 H -0.0470 -0.1433 0.0619 0.050 Uiso 1 1 calc R U
Cl3 Cl 0.3926(7) -0.0360(3) 0.0497(6) 0.150(2) Uani 1 1 d . U
Cl4 Cl 0.2424(9) -0.1115(3) 0.0198(9) 0.193(3) Uani 1 1 d . U
C39 C -0.0395(9) -0.0867(3) 0.1570(8) 0.037(2) Uani 1 1 d . .
H39 H 0.0473 -0.0845 0.1745 0.045 Uiso 1 1 calc R U

loop_
_atom_site_aniso_label
_atom_site_aniso_U_11
_atom_site_aniso_U_22
_atom_site_aniso_U_33
_atom_site_aniso_U_23
_atom_site_aniso_U_13
_atom_site_aniso_U_12
Pt1 0.02711(17) 0.03132(19) 0.02655(17) -0.00110(16) 0.00118(11) 0.00064(15)
Cl2 0.0392(12) 0.0451(14) 0.0298(11) 0.0041(9) 0.0001(9) 0.0061(10)
Cl1 0.0325(11) 0.0313(12) 0.0366(12) -0.0032(9) -0.0002(9) 0.0007(8)
C1 0.035(4) 0.030(5) 0.031(4) -0.007(4) 0.011(4) -0.001(4)
O3 0.035(4) 0.056(5) 0.039(4) -0.003(3) -0.006(3) -0.015(3)
O4 0.037(4) 0.054(5) 0.043(4) 0.000(3) 0.015(3) -0.006(3)
N2 0.041(4) 0.030(5) 0.036(4) 0.000(3) 0.008(3) -0.008(3)
O2 0.049(4) 0.046(4) 0.036(4) -0.012(3) 0.011(3) -0.014(3)
N4 0.025(4) 0.046(5) 0.031(4) 0.000(3) 0.001(3) 0.005(3)
O1 0.037(4) 0.039(4) 0.054(4) 0.002(3) 0.011(3) 0.005(3)
C2 0.043(5) 0.055(7) 0.024(5) 0.007(4) -0.003(4) 0.002(4)
C3 0.043(6) 0.052(7) 0.031(5) 0.009(4) -0.003(4) -0.003(4)
C4 0.031(5) 0.047(6) 0.034(5) 0.003(4) 0.007(4) 0.000(4)
C5 0.039(5) 0.050(6) 0.022(4) 0.005(4) -0.004(4) -0.004(4)
C6 0.062(7) 0.049(7) 0.028(5) 0.008(4) 0.004(5) -0.003(5)
C7 0.078(9) 0.056(8) 0.035(6) 0.003(5) 0.006(6) -0.005(6)
C8 0.091(10) 0.042(7) 0.040(6) 0.005(5) -0.012(6) -0.009(6)
C9 0.058(7) 0.071(9) 0.055(7) 0.020(6) -0.014(6) -0.038(7)
C10 0.037(5) 0.063(8) 0.050(7) 0.015(5) -0.008(5) -0.015(5)
C11 0.027(4) 0.044(6) 0.024(4) 0.001(4) 0.008(3) -0.004(4)
C12 0.024(4) 0.049(7) 0.030(5) -0.007(4) 0.000(3) -0.003(4)
N3 0.025(3) 0.027(4) 0.029(4) -0.005(3) 0.004(3) 0.004(3)
C13 0.027(4) 0.042(6) 0.036(5) 0.005(4) 0.002(4) 0.001(4)
C14 0.030(5) 0.039(6) 0.054(6) -0.008(5) -0.001(4) 0.006(4)
C15 0.041(5) 0.050(6) 0.039(6) 0.000(5) 0.008(4) -0.006(5)
C16 0.040(6) 0.074(9) 0.040(6) 0.003(5) -0.001(5) -0.009(5)
C17 0.067(8) 0.037(7) 0.084(9) -0.007(6) 0.034(7) 0.016(5)
N1 0.033(4) 0.034(4) 0.029(4) -0.001(3) -0.001(3) -0.007(3)
C18 0.059(7) 0.057(7) 0.041(6) -0.015(5) 0.017(5) -0.022(5)
C19 0.098(5) 0.098(5) 0.098(5) 0.0000(10) 0.0195(15) 0.0000(10)
C20 0.031(5) 0.036(5) 0.030(5) -0.003(4) 0.003(4) 0.005(4)
C21 0.027(4) 0.029(5) 0.029(4) -0.003(3) 0.001(3) 0.000(3)
C22 0.020(4) 0.036(5) 0.029(4) 0.000(4) -0.003(3) 0.005(3)
C23 0.037(5) 0.031(5) 0.043(5) -0.004(4) 0.013(4) -0.005(4)
C24 0.037(5) 0.034(5) 0.045(6) 0.000(4) 0.018(4) 0.005(4)
C25 0.043(5) 0.025(5) 0.037(5) -0.006(4) -0.004(4) 0.001(4)
C26 0.038(5) 0.041(6) 0.042(6) 0.008(4) 0.011(4) 0.003(4)
C27 0.033(5) 0.044(6) 0.036(5) 0.005(4) 0.003(4) 0.003(4)
C28 0.023(4) 0.032(5) 0.035(5) -0.006(4) -0.001(4) 0.000(3)
C29 0.033(5) 0.035(5) 0.033(5) -0.009(4) 0.004(4) 0.000(4)
C30 0.042(5) 0.035(6) 0.036(5) -0.012(4) 0.006(4) -0.008(4)
C31 0.040(5) 0.045(6) 0.041(6) -0.002(4) 0.002(4) -0.005(4)
C32 0.032(5) 0.036(5) 0.034(5) -0.002(4) 0.004(4) 0.004(4)
C33 0.031(5) 0.035(5) 0.036(5) -0.004(4) 0.003(4) -0.002(4)
C34 0.044(5) 0.038(6) 0.024(4) 0.001(4) 0.007(4) -0.005(4)
C35 0.030(5) 0.065(8) 0.044(6) -0.019(5) 0.007(4) -0.012(5)
C36 0.041(6) 0.093(10) 0.054(7) -0.026(7) 0.015(6) -0.033(6)
C37 0.059(6) 0.042(6) 0.026(5) 0.001(4) 0.007(4) -0.017(5)
C38 0.058(6) 0.028(5) 0.037(5) -0.003(4) 0.003(5) 0.007(4)
Cl3 0.151(3) 0.149(3) 0.151(3) -0.0021(10) 0.0334(11) -0.0015(10)
Cl4 0.194(4) 0.193(4) 0.193(4) -0.0009(10) 0.0387(12) -0.0024(10)
C39 0.044(5) 0.038(6) 0.028(5) -0.005(4) 0.001(4) -0.002(4)

loop_
_atom_type_symbol
_atom_type_description
_atom_type_scat_dispersion_real
_atom_type_scat_dispersion_imag
_atom_type_scat_source
C C 0.0033 0.0016 'International Tables Vol C Tables 4.2.6.8 and 6.1.1.4'
H H 0.0000 0.0000 'International Tables Vol C Tables 4.2.6.8 and 6.1.1.4'
N N 0.0061 0.0033 'International Tables Vol C Tables 4.2.6.8 and 6.1.1.4'
O O 0.0106 0.0060 'International Tables Vol C Tables 4.2.6.8 and 6.1.1.4'
Cl Cl 0.1484 0.1585 'International Tables Vol C Tables 4.2.6.8 and 6.1.1.4'
Pt Pt -1.7033 8.3905 'International Tables Vol C Tables 4.2.6.8 and 6.1.1.4'

loop_
_geom_angle_atom_site_label_1
_geom_angle_atom_site_label_2
_geom_angle_atom_site_label_3
_geom_angle
C1 Pt1 C11 90.5(4)
C1 Pt1 Cl1 87.4(3)
C11 Pt1 Cl1 176.2(2)
C1 Pt1 Cl2 176.9(3)
C11 Pt1 Cl2 92.6(3)
Cl1 Pt1 Cl2 89.53(8)
N1 C1 N2 107.0(8)
N1 C1 Pt1 125.8(6)
N2 C1 Pt1 127.1(7)
C31 O3 C16 111.7(8)
C32 O4 C15 117.4(8)
C1 N2 C3 108.5(8)
C1 N2 C4 126.4(8)
C3 N2 C4 125.0(8)
C30 O2 C18 116.3(8)
C11 N4 C20 110.4(7)
C11 N4 C14 125.9(8)
C20 N4 C14 123.7(8)
C25 O1 C17 116.5(8)
C3 C2 N1 107.4(9)
C2 C3 N2 107.7(9)
N2 C4 C5 111.8(8)
C6 C5 C10 119.3(10)
C6 C5 C4 123.5(9)
C10 C5 C4 117.1(10)
C5 C6 C7 120.7(11)
C8 C7 C6 120.1(13)
C9 C8 C7 119.6(12)
C8 C9 C10 121.9(12)
C5 C10 C9 118.2(12)
N3 C11 N4 105.8(8)
N3 C11 Pt1 129.4(6)
N4 C11 Pt1 124.7(7)
N1 C12 C34 113.6(7)
C11 N3 C21 110.3(7)
C11 N3 C13 125.0(8)
C21 N3 C13 124.1(7)
C1 N1 C2 109.3(8)
C1 N1 C12 127.7(8)
C2 N1 C12 123.0(8)
Cl4 C19 Cl3 106.4(11)
C21 C20 N4 107.7(8)
C21 C20 C28 129.0(9)
N4 C20 C28 123.4(8)
C20 C21 N3 105.8(8)
C20 C21 C22 128.4(8)
N3 C21 C22 125.8(7)
C27 C22 C23 118.0(9)
C27 C22 C21 118.9(8)
C23 C22 C21 122.9(8)
C22 C23 C24 120.7(9)
C25 C24 C23 120.1(9)
C24 C25 O1 125.0(9)
C24 C25 C26 120.2(9)
O1 C25 C26 114.7(9)
C27 C26 C25 118.8(9)
C26 C27 C22 122.1(9)
C29 C28 C33 120.1(8)
C29 C28 C20 120.4(8)
C33 C28 C20 119.5(8)
C30 C29 C28 121.0(9)
O2 C30 C29 126.9(9)
O2 C30 C31 114.0(8)
C29 C30 C31 119.1(9)
O3 C31 C30 121.4(9)
O3 C31 C32 117.5(9)
C30 C31 C32 121.0(9)
O4 C32 C33 125.4(9)
O4 C32 C31 116.4(9)
C33 C32 C31 118.2(9)
C28 C33 C32 120.5(9)
C35 C34 C39 118.8(9)
C35 C34 C12 119.7(9)
C39 C34 C12 121.5(8)
C36 C35 C34 120.3(10)
C37 C36 C35 120.8(10)
C36 C37 C38 119.6(10)
C37 C38 C39 121.0(10)
C38 C39 C34 119.5(9)

loop_
_geom_bond_atom_site_label_1
_geom_bond_atom_site_label_2
_geom_bond_distance
Pt1 C1 1.984(9)
Pt1 C11 1.991(10)
Pt1 Cl1 2.359(2)
Pt1 Cl2 2.362(2)
C1 N1 1.334(11)
C1 N2 1.342(11)
O3 C31 1.378(12)
O3 C16 1.460(13)
O4 C32 1.338(11)
O4 C15 1.431(12)
N2 C3 1.391(12)
N2 C4 1.470(12)
O2 C30 1.351(11)
O2 C18 1.421(12)
N4 C11 1.354(12)
N4 C20 1.378(12)
N4 C14 1.449(11)
O1 C25 1.385(11)
O1 C17 1.419(13)
C2 C3 1.314(14)
C2 N1 1.383(12)
C4 C5 1.497(14)
C5 C6 1.388(15)
C5 C10 1.393(14)
C6 C7 1.385(17)
C7 C8 1.374(19)
C8 C9 1.36(2)
C9 C10 1.408(17)
C11 N3 1.348(11)
C12 N1 1.468(11)
C12 C34 1.502(13)
N3 C21 1.406(11)
N3 C13 1.457(11)
C19 Cl4 1.71(2)
C19 Cl3 1.768(19)
C20 C21 1.355(12)
C20 C28 1.476(12)
C21 C22 1.455(12)
C22 C27 1.389(13)
C22 C23 1.391(12)
C23 C24 1.391(13)
C24 C25 1.370(14)
C25 C26 1.402(14)
C26 C27 1.374(14)
C28 C29 1.388(13)
C28 C33 1.390(13)
C29 C30 1.385(13)
C30 C31 1.395(14)
C31 C32 1.416(14)
C32 C33 1.403(13)
C34 C35 1.383(13)
C34 C39 1.405(13)
C35 C36 1.389(15)
C36 C37 1.364(17)
C37 C38 1.373(15)
C38 C39 1.388(14)
